data_7250151
loop_
_publ_author_name
'Sch&#xf6;binger, Matthias'
'Huber, Martin'
'St&#xf6;ger, Berthold'
'Hametner, Christian'
'Weinberger, Peter'

_publ_section_title
;
 Structural tuning of tetrazole-BODIPY Ag(i) coordination compounds
 <i>via</i> co-ligand addition and counterion variation.
;
_journal_issue 17
_journal_name_full CrystEngComm
_journal_page_first 2689
_journal_page_last 2697
_journal_paper_doi 10.1039/d5ce00197h
_journal_volume 27
_journal_year 2025
_chemical_formula_moiety 'C30 H34 Ag2 B2 F4 N14 O6'
_chemical_formula_sum 'C30 H34 Ag2 B2 F4 N14 O6'
_chemical_formula_weight 1000.07
_space_group_crystal_system monoclinic
_space_group_IT_number 14
_space_group_name_Hall '-P 2ybc'
_space_group_name_H-M_alt 'P 1 21/c 1'
_atom_sites_solution_hydrogens geom
_atom_sites_solution_primary dual
_audit_creation_date 2024-03-26
_audit_creation_method
;
Olex2 1.5
(compiled 2024.02.16 svn.r378c4104 for OlexSys, GUI svn.r6928)
;
_audit_update_record
;
2024-12-11 deposited with the CCDC.	2025-03-20 downloaded from the CCDC.
;
_cell_angle_alpha 90
_cell_angle_beta 93.488(3)
_cell_angle_gamma 90
_cell_formula_units_Z 4
_cell_length_a 21.2429(8)
_cell_length_b 18.7393(6)
_cell_length_c 9.1588(4)
_cell_measurement_reflns_used 34042
_cell_measurement_temperature 100
_cell_measurement_theta_max 68.05
_cell_measurement_theta_min 4.72
_cell_volume 3639.2(2)
_computing_cell_refinement
;
X-Area Recipe 2.0.1 (STOE, 2023)
;
_computing_data_collection
;
X-Area Pilatus3_SV 1.31.192.0 (STOE, 2023)
;
_computing_data_reduction
;
X-Area Integrate 2.5.15.0 (STOE, 2023)
X-Area LANA 2.7.12 (STOE, 2023)
;
_computing_molecular_graphics 'Olex2 1.5 (Dolomanov et al., 2009)'
_computing_publication_material
;
STOE & Cie GmbH, X-Area, software package for collecting single-crystal or
multi-domain crystal data on STOE area-detector diffractometers, for image 
processing, for the correction and scaling of reflection intensities and 
for outlier rejection, version 2.3, Darmstadt 2023
;
_computing_structure_refinement 'XL  (Sheldrick, 2008)'
_computing_structure_solution 'XT  (Sheldrick, 2015)'
_diffrn_ambient_temperature 100
_diffrn_detector 'EIGER2 1M CDTE'
_diffrn_detector_area_resol_mean 13.33
_diffrn_measured_fraction_theta_full 0.976
_diffrn_measured_fraction_theta_max 0.976
_diffrn_measurement_details
;
 2905 frames, detector distance = 60 mm
;
_diffrn_measurement_device 'Eulerian 4-circle diffractometer'
_diffrn_measurement_device_type 'STOE STADIVARI'
_diffrn_measurement_method 'rotation method, \w scans'
_diffrn_radiation_collimation '1.2 mm, 0.6 diameter'
_diffrn_radiation_monochromator 'Graded multilayer mirror'
_diffrn_radiation_polarisn_norm 270
_diffrn_radiation_probe x-ray
_diffrn_radiation_type 'Cu K\a'
_diffrn_radiation_wavelength 1.54186
_diffrn_reflns_av_R_equivalents 0.0780
_diffrn_reflns_av_unetI/netI 0.0397
_diffrn_reflns_Laue_measured_fraction_full 0.976
_diffrn_reflns_Laue_measured_fraction_max 0.976
_diffrn_reflns_limit_h_max 24
_diffrn_reflns_limit_h_min -25
_diffrn_reflns_limit_k_max 22
_diffrn_reflns_limit_k_min -10
_diffrn_reflns_limit_l_max 8
_diffrn_reflns_limit_l_min -10
_diffrn_reflns_number 34626
_diffrn_reflns_point_group_measured_fraction_full 0.976
_diffrn_reflns_point_group_measured_fraction_max 0.976
_diffrn_reflns_theta_full 67.865
_diffrn_reflns_theta_max 67.865
_diffrn_reflns_theta_min 4.720
_diffrn_source Axo_Cu
_diffrn_source_current 1.00
_diffrn_source_power 0.050
_diffrn_source_voltage 50
_exptl_absorpt_coefficient_mu 9.391
_exptl_absorpt_correction_T_max 0.8289
_exptl_absorpt_correction_T_min 0.2449
_exptl_absorpt_correction_type multi-scan
_exptl_absorpt_process_details
;
STOE LANA, absorption correction by scaling of reflection intensities.
J. Koziskova, F. Hahn, J. Richter, J. Kozisek, "Comparison of different
absorption corrections on the model structure of tetrakis(\m~2~-acetato)-
diaqua-di-copper(II)", Acta Chimica Slovaca, vol. 9, no. 2, 2016, pp. 136 - 140.
;
_exptl_crystal_colour red
_exptl_crystal_colour_primary red
_exptl_crystal_density_diffrn 1.825
_exptl_crystal_density_method 'not measured'
_exptl_crystal_description plate
_exptl_crystal_F_000 2000
_exptl_crystal_size_max 0.15
_exptl_crystal_size_mid 0.087
_exptl_crystal_size_min 0.02
_refine_diff_density_max 1.821
_refine_diff_density_min -1.054
_refine_diff_density_rms 0.153
_refine_ls_extinction_method none
_refine_ls_goodness_of_fit_ref 1.051
_refine_ls_hydrogen_treatment constr
_refine_ls_matrix_type full
_refine_ls_number_parameters 538
_refine_ls_number_reflns 6447
_refine_ls_number_restraints 0
_refine_ls_restrained_S_all 1.051
_refine_ls_R_factor_all 0.0706
_refine_ls_R_factor_gt 0.0560
_refine_ls_shift/su_max 0.001
_refine_ls_shift/su_mean 0.000
_refine_ls_structure_factor_coef Fsqd
_refine_ls_weighting_details 'w=1/[\s^2^(Fo^2^)+(0.0965P)^2^+11.3690P] where P=(Fo^2^+2Fc^2^)/3'
_refine_ls_weighting_scheme calc
_refine_ls_wR_factor_gt 0.1468
_refine_ls_wR_factor_ref 0.1593
_reflns_Friedel_coverage 0.000
_reflns_number_gt 5291
_reflns_number_total 6447
_reflns_threshold_expression 'I > 2\s(I)'
_cod_data_source_file d5ce00197h2.cif
_cod_data_source_block 11
_cod_depositor_comments 'Adding full bibliography for 7250141--7250151.cif.'
_cod_database_code 7250151
_shelx_shelxl_version_number 2018/3
_shelx_space_group_comment
;
The symmetry employed for this shelxl refinement is uniquely defined
by the following loop, which should always be used as a source of
symmetry information in preference to the above space-group names.
They are only intended as comments.
;
_olex2_refinement_description
;
1. Fixed Uiso
 At 1.2 times of:
  All C(H) groups, All C(H,H) groups
 At 1.5 times of:
  All C(H,H,H) groups
2. Uiso/Uaniso restraints and constraints
Uanis(Ag1) = Uanis(Ag1')
Uanis(Ag2) = Uanis(Ag2')
3. Others
 Sof(Ag1')=Sof(Ag2')=1-FVAR(1)
 Sof(Ag1)=Sof(Ag2)=FVAR(1)
4.a Secondary CH2 refined with riding coordinates:
 C14(H14A,H14B), C29(H29A,H29B)
4.b Aromatic/amide H refined with riding coordinates:
 C4(H4), C7(H7), C15(H15), C19(H19), C22(H22), C30(H30)
4.c Idealised Me refined as rotating group:
 C10(H10A,H10B,H10C), C11(H11A,H11B,H11C), C12(H12A,H12B,H12C), C13(H13A,H13B,
 H13C), C25(H25A,H25B,H25C), C26(H26A,H26B,H26C), C27(H27A,H27B,H27C), C28(H28A,
 H28B,H28C)
;
_olex2_submission_special_instructions 'No special instructions were received'
_stoe_detector_distance '60.0 mm'
_stoe_detector_pixelsize_x '0.075 mm'
_stoe_detector_pixelsize_y '0.075 mm'
_stoe_detector_size_x '8.0 cm'
_stoe_detector_size_y '7.7 cm'
_stoe_evaluation_integration_a 17.3
_stoe_evaluation_integration_b 2.1
_stoe_evaluation_integration_ems 0.037
_stoe_evaluation_lana_bis_l_even_max 6
_stoe_evaluation_lana_bis_l_odd_max 3
_stoe_evaluation_lana_bos_l_even_max 6
_stoe_evaluation_lana_bos_l_odd_max 3
_stoe_evaluation_lana_completeness 97.5
_stoe_evaluation_lana_dxs_max_order -
_stoe_evaluation_lana_dys_max_order -
_stoe_evaluation_lana_fs_max_order 3
_stoe_evaluation_lana_max_2theta_available 135.8
_stoe_evaluation_lana_max_2theta_desired 135.8
_stoe_evaluation_lana_mean_redundancy 5.4
_stoe_evaluation_lana_number_refls_after_or 34626
_stoe_evaluation_lana_number_refls_outliers 776
_stoe_evaluation_lana_number_refls_total 35402
_stoe_evaluation_lana_number_refls_unique 6447
_stoe_evaluation_lana_number_refls_written 34626
_stoe_evaluation_lana_or_c1 0.100
_stoe_evaluation_lana_or_c2 0
_stoe_evaluation_lana_or_c3 0
_stoe_evaluation_lana_or_c4 2.0
_stoe_evaluation_lana_point_group 2/m
_stoe_evaluation_lana_table
;
#----------------------------------------------------------------------------
2Theta          11.1   25.9   40.7   55.5   70.3   85.1   99.9  114.7  129.5
#----------------------------------------------------------------------------
<Resolution>    6.07   3.28   2.16   1.63   1.31   1.14   1.02   0.92   0.86
N(total)         102    505   1069   2483   5371   8858   6535   7137   3342
<Redundancy>     3.7    2.9    2.9    3.8    6.0    7.9    5.5    5.7    3.6
Complet. [%%]    89.7  100.0   98.1   99.7   99.8  100.0   97.3  100.0   88.5
<I/sigma>      140.4  140.8   60.4   38.4   20.5   12.7   10.5    6.5    5.5
R(int)         0.027  0.032  0.046  0.059  0.070  0.087  0.094  0.144  0.163
#----------------------------------------------------------------------------
;
_stoe_measurement_max_exposure_per_frame '20.0 s'
_stoe_measurement_mean_exposure_per_frame '20.0 s'
_stoe_measurement_min_exposure_per_frame '20.0 s'
_stoe_measurement_total_exposure_time '16.1 h'
_stoe_measurement_total_frame_number 2905
_stoe_measurement_total_run_number 35
_stoe_measurement_tube_power '50.0 W'

loop_
_space_group_symop_operation_xyz
'x, y, z'
'-x, y+1/2, -z+1/2'
'-x, -y, -z'
'x, -y-1/2, z-1/2'

loop_
_atom_site_label
_atom_site_type_symbol
_atom_site_fract_x
_atom_site_fract_y
_atom_site_fract_z
_atom_site_U_iso_or_equiv
_atom_site_adp_type
_atom_site_occupancy
_atom_site_site_symmetry_order
_atom_site_calc_flag
_atom_site_refinement_flags_posn
_atom_site_refinement_flags_adp
_atom_site_refinement_flags_occupancy
_atom_site_disorder_assembly
_atom_site_disorder_group
Ag1 Ag 0.34782(2) 0.63941(3) 0.21254(5) 0.0422(2) Uani 0.9720(12) 1 d . . P . .
Ag1' Ag 0.3365(8) 0.6927(14) 0.184(2) 0.0422(2) Uani 0.0280(12) 1 d . . P . .
Ag2 Ag 0.25274(2) 0.67225(4) 0.52074(5) 0.02968(17) Uani 0.9720(12) 1 d . . P . .
Ag2' Ag 0.2513(8) 0.7067(13) 0.498(2) 0.02968(17) Uani 0.0280(12) 1 d . . P . .
F1 F 0.75151(15) 0.69575(19) 0.4775(4) 0.0307(7) Uani 1 1 d . . . . .
F2 F 0.69846(16) 0.69125(19) 0.2558(4) 0.0303(7) Uani 1 1 d . . . . .
F3 F -0.14200(16) 0.5510(2) 0.1771(4) 0.0401(9) Uani 1 1 d . . . . .
F4 F -0.10289(18) 0.6038(2) 0.3868(4) 0.0421(9) Uani 1 1 d . . . . .
O1 O 0.3749(4) 0.5474(3) 0.0423(7) 0.073(2) Uani 1 1 d . . . . .
O2 O 0.3848(2) 0.6556(2) -0.0291(5) 0.0375(10) Uani 1 1 d . . . . .
O3 O 0.4163(3) 0.5690(3) -0.1608(6) 0.0679(18) Uani 1 1 d . . . . .
O4 O 0.2139(3) 0.7927(3) 0.4559(6) 0.0681(19) Uani 1 1 d . . . . .
O5 O 0.2642(3) 0.7635(3) 0.2674(5) 0.0452(12) Uani 1 1 d . . . . .
O6 O 0.2135(4) 0.8604(4) 0.2647(7) 0.078(2) Uani 1 1 d . . . . .
N1 N 0.6540(2) 0.7605(3) 0.4450(5) 0.0237(10) Uani 1 1 d . . . . .
N2 N 0.6548(2) 0.6287(3) 0.4557(6) 0.0265(10) Uani 1 1 d . . . . .
N3 N 0.4614(2) 0.6933(2) 0.5987(5) 0.0226(10) Uani 1 1 d . . . . .
N4 N 0.4567(2) 0.6840(3) 0.4532(5) 0.0279(11) Uani 1 1 d . . . . .
N5 N 0.3972(2) 0.6773(3) 0.4190(5) 0.0238(10) Uani 1 1 d . . . . .
N6 N 0.3634(2) 0.6823(3) 0.5400(5) 0.0236(10) Uani 1 1 d . . . . .
N7 N -0.0612(2) 0.6396(3) 0.1579(6) 0.0305(11) Uani 1 1 d . . . . .
N8 N -0.0360(2) 0.5217(2) 0.2645(5) 0.0245(10) Uani 1 1 d . . . . .
N9 N 0.1528(2) 0.5868(3) 0.1287(5) 0.0304(11) Uani 1 1 d . . . . .
N10 N 0.1509(2) 0.6155(3) 0.2629(5) 0.0304(11) Uani 1 1 d . . . . .
N11 N 0.2081(2) 0.6168(3) 0.3155(5) 0.0294(11) Uani 1 1 d . . . . .
N12 N 0.2482(2) 0.5915(3) 0.2169(6) 0.0395(13) Uani 1 1 d . . . . .
N13 N 0.3920(3) 0.5900(3) -0.0523(6) 0.0422(14) Uani 1 1 d . . . . .
N14 N 0.2306(3) 0.8055(3) 0.3297(6) 0.0435(14) Uani 1 1 d . . . . .
C1 C 0.5775(3) 0.6969(3) 0.5823(6) 0.0235(11) Uani 1 1 d . . . . .
C2 C 0.6013(3) 0.7606(3) 0.5328(6) 0.0243(11) Uani 1 1 d . . . . .
C3 C 0.5839(3) 0.8335(3) 0.5532(7) 0.0283(12) Uani 1 1 d . . . . .
C4 C 0.6249(3) 0.8749(3) 0.4778(6) 0.0295(13) Uani 1 1 d . . . . .
H4 H 0.624402 0.925398 0.469874 0.035 Uiso 1 1 calc R U . . .
C5 C 0.6678(3) 0.8281(3) 0.4146(6) 0.0274(12) Uani 1 1 d . . . . .
C6 C 0.6701(3) 0.5606(3) 0.4328(8) 0.0363(14) Uani 1 1 d . . . . .
C7 C 0.6288(3) 0.5162(4) 0.5072(8) 0.0381(15) Uani 1 1 d . . . . .
H7 H 0.629665 0.465515 0.508627 0.046 Uiso 1 1 calc R U . . .
C8 C 0.5872(3) 0.5585(3) 0.5770(7) 0.0315(13) Uani 1 1 d . . . . .
C9 C 0.6037(3) 0.6308(3) 0.5454(6) 0.0246(12) Uani 1 1 d . . . . .
C10 C 0.5328(3) 0.8650(3) 0.6398(7) 0.0337(14) Uani 1 1 d . . . . .
H10A H 0.492665 0.841175 0.612902 0.051 Uiso 1 1 calc R U . . .
H10B H 0.528894 0.916092 0.618603 0.051 Uiso 1 1 calc R U . . .
H10C H 0.543475 0.858157 0.744517 0.051 Uiso 1 1 calc R U . . .
C11 C 0.7225(3) 0.8496(4) 0.3308(8) 0.0351(14) Uani 1 1 d . . . . .
H11A H 0.761419 0.845072 0.393263 0.053 Uiso 1 1 calc R U . . .
H11B H 0.717248 0.899204 0.298675 0.053 Uiso 1 1 calc R U . . .
H11C H 0.724916 0.818551 0.245126 0.053 Uiso 1 1 calc R U . . .
C12 C 0.7232(4) 0.5386(4) 0.3428(10) 0.0503(19) Uani 1 1 d . . . . .
H12A H 0.713991 0.553141 0.240983 0.075 Uiso 1 1 calc R U . . .
H12B H 0.728219 0.486622 0.347504 0.075 Uiso 1 1 calc R U . . .
H12C H 0.762309 0.561519 0.380935 0.075 Uiso 1 1 calc R U . . .
C13 C 0.5360(3) 0.5303(4) 0.6657(8) 0.0371(14) Uani 1 1 d . . . . .
H13A H 0.535342 0.478045 0.659729 0.056 Uiso 1 1 calc R U . . .
H13B H 0.495305 0.549279 0.627671 0.056 Uiso 1 1 calc R U . . .
H13C H 0.543907 0.544873 0.767906 0.056 Uiso 1 1 calc R U . . .
C14 C 0.5230(3) 0.6986(3) 0.6828(6) 0.0269(12) Uani 1 1 d . . . . .
H14A H 0.527341 0.658429 0.752917 0.032 Uiso 1 1 calc R U . . .
H14B H 0.524633 0.743612 0.739527 0.032 Uiso 1 1 calc R U . . .
C15 C 0.4039(3) 0.6924(3) 0.6483(6) 0.0245(11) Uani 1 1 d . . . . .
H15 H 0.394292 0.698234 0.747487 0.029 Uiso 1 1 calc R U . . .
C16 C 0.0363(3) 0.5802(3) 0.1092(6) 0.0239(11) Uani 1 1 d . . . . .
C17 C -0.0042(3) 0.6389(3) 0.0895(7) 0.0313(14) Uani 1 1 d . . . . .
C18 C -0.0003(4) 0.7045(4) 0.0073(8) 0.0453(18) Uani 1 1 d . . . . .
C19 C -0.0566(5) 0.7399(4) 0.0332(9) 0.058(2) Uani 1 1 d . . . . .
H19 H -0.068483 0.785168 -0.006269 0.069 Uiso 1 1 calc R U . . .
C20 C -0.0923(4) 0.7006(4) 0.1231(8) 0.0442(18) Uani 1 1 d . . . . .
C21 C -0.0401(3) 0.4601(3) 0.3399(7) 0.0336(14) Uani 1 1 d . . . . .
C22 C 0.0134(4) 0.4197(3) 0.3201(7) 0.0381(16) Uani 1 1 d . . . . .
H22 H 0.021740 0.373799 0.361011 0.046 Uiso 1 1 calc R U . . .
C23 C 0.0525(3) 0.4563(3) 0.2318(6) 0.0269(12) Uani 1 1 d . . . . .
C24 C 0.0207(3) 0.5217(3) 0.1947(6) 0.0239(11) Uani 1 1 d . . . . .
C25 C 0.0499(5) 0.7322(4) -0.0836(9) 0.067(3) Uani 1 1 d . . . . .
H25A H 0.087899 0.742279 -0.020986 0.100 Uiso 1 1 calc R U . . .
H25B H 0.035277 0.776212 -0.132667 0.100 Uiso 1 1 calc R U . . .
H25C H 0.059530 0.696492 -0.157056 0.100 Uiso 1 1 calc R U . . .
C26 C -0.1548(4) 0.7182(5) 0.1780(10) 0.066(3) Uani 1 1 d . . . . .
H26A H -0.185178 0.680830 0.148296 0.099 Uiso 1 1 calc R U . . .
H26B H -0.169360 0.764070 0.136966 0.099 Uiso 1 1 calc R U . . .
H26C H -0.151095 0.721478 0.284970 0.099 Uiso 1 1 calc R U . . .
C27 C -0.0946(4) 0.4416(4) 0.4274(8) 0.0494(19) Uani 1 1 d . . . . .
H27A H -0.079615 0.414974 0.514892 0.074 Uiso 1 1 calc R U . . .
H27B H -0.124548 0.412105 0.368281 0.074 Uiso 1 1 calc R U . . .
H27C H -0.115584 0.485422 0.456709 0.074 Uiso 1 1 calc R U . . .
C28 C 0.1156(3) 0.4294(4) 0.1938(8) 0.0430(17) Uani 1 1 d . . . . .
H28A H 0.148765 0.457211 0.246823 0.065 Uiso 1 1 calc R U . . .
H28B H 0.119788 0.434392 0.088296 0.065 Uiso 1 1 calc R U . . .
H28C H 0.119818 0.379037 0.221356 0.065 Uiso 1 1 calc R U . . .
C29 C 0.0958(3) 0.5781(4) 0.0279(7) 0.0354(15) Uani 1 1 d . . . . .
H29A H 0.098150 0.531975 -0.024234 0.043 Uiso 1 1 calc R U . . .
H29B H 0.094556 0.616709 -0.046024 0.043 Uiso 1 1 calc R U . . .
C30 C 0.2124(3) 0.5740(4) 0.1018(8) 0.0386(15) Uani 1 1 d . . . . .
H30 H 0.226697 0.555168 0.013325 0.046 Uiso 1 1 calc R U . . .
B1 B 0.6923(3) 0.6941(4) 0.4054(7) 0.0255(13) Uani 1 1 d . . . . .
B2 B -0.0872(3) 0.5792(4) 0.2496(8) 0.0313(15) Uani 1 1 d . . . . .

loop_
_atom_site_aniso_label
_atom_site_aniso_U_11
_atom_site_aniso_U_22
_atom_site_aniso_U_33
_atom_site_aniso_U_23
_atom_site_aniso_U_13
_atom_site_aniso_U_12
Ag1 0.0290(3) 0.0686(4) 0.0298(3) -0.0160(3) 0.0097(2) -0.0133(2)
Ag1' 0.0290(3) 0.0686(4) 0.0298(3) -0.0160(3) 0.0097(2) -0.0133(2)
Ag2 0.0248(3) 0.0389(3) 0.0256(3) -0.0029(2) 0.00404(17) -0.0025(2)
Ag2' 0.0248(3) 0.0389(3) 0.0256(3) -0.0029(2) 0.00404(17) -0.0025(2)
F1 0.0207(17) 0.0404(18) 0.0306(18) 0.0002(15) 0.0000(13) -0.0019(13)
F2 0.0285(18) 0.0420(19) 0.0211(16) -0.0017(15) 0.0067(13) 0.0018(14)
F3 0.0210(17) 0.063(2) 0.0359(19) -0.0233(19) 0.0028(14) -0.0011(16)
F4 0.040(2) 0.055(2) 0.0315(19) -0.0230(18) 0.0050(16) 0.0070(17)
O1 0.140(6) 0.031(3) 0.055(4) 0.001(3) 0.048(4) -0.002(3)
O2 0.054(3) 0.031(2) 0.029(2) -0.0008(18) 0.014(2) 0.005(2)
O3 0.107(5) 0.055(3) 0.046(3) -0.003(3) 0.040(3) 0.023(3)
O4 0.105(5) 0.068(4) 0.035(3) 0.017(3) 0.037(3) 0.041(4)
O5 0.059(3) 0.043(3) 0.036(2) -0.002(2) 0.020(2) 0.005(2)
O6 0.098(5) 0.083(5) 0.056(4) 0.033(4) 0.021(4) 0.048(4)
N1 0.022(2) 0.029(2) 0.021(2) 0.001(2) 0.0040(18) -0.0027(18)
N2 0.023(2) 0.026(2) 0.031(3) 0.001(2) 0.008(2) -0.0026(18)
N3 0.023(2) 0.023(2) 0.022(2) -0.0023(19) 0.0072(18) 0.0016(18)
N4 0.025(3) 0.036(3) 0.024(2) -0.005(2) 0.010(2) -0.001(2)
N5 0.023(2) 0.033(2) 0.016(2) -0.0016(19) 0.0076(18) -0.0023(19)
N6 0.014(2) 0.031(2) 0.027(2) -0.002(2) 0.0056(18) -0.0065(17)
N7 0.033(3) 0.028(2) 0.029(3) -0.009(2) -0.009(2) 0.009(2)
N8 0.025(2) 0.025(2) 0.023(2) -0.005(2) 0.0028(19) -0.0044(18)
N9 0.028(3) 0.040(3) 0.024(2) -0.003(2) 0.007(2) -0.009(2)
N10 0.030(3) 0.037(3) 0.026(3) -0.006(2) 0.009(2) -0.006(2)
N11 0.019(2) 0.046(3) 0.024(2) -0.009(2) 0.0053(19) -0.010(2)
N12 0.023(3) 0.058(4) 0.039(3) -0.013(3) 0.014(2) -0.009(2)
N13 0.064(4) 0.035(3) 0.029(3) 0.000(2) 0.016(3) 0.005(3)
N14 0.055(4) 0.044(3) 0.031(3) 0.009(3) 0.008(3) 0.017(3)
C1 0.019(3) 0.033(3) 0.018(3) -0.002(2) 0.000(2) -0.004(2)
C2 0.020(3) 0.035(3) 0.018(3) -0.001(2) 0.001(2) 0.001(2)
C3 0.032(3) 0.030(3) 0.023(3) 0.001(2) 0.001(2) 0.004(2)
C4 0.035(3) 0.030(3) 0.024(3) 0.000(2) -0.001(2) -0.001(2)
C5 0.029(3) 0.033(3) 0.020(3) 0.001(2) 0.003(2) -0.002(2)
C6 0.034(3) 0.031(3) 0.045(4) -0.005(3) 0.012(3) 0.000(3)
C7 0.036(4) 0.030(3) 0.049(4) -0.002(3) 0.009(3) -0.006(3)
C8 0.031(3) 0.032(3) 0.031(3) -0.001(3) 0.002(3) -0.004(2)
C9 0.018(3) 0.031(3) 0.024(3) -0.001(2) 0.000(2) -0.002(2)
C10 0.036(3) 0.033(3) 0.033(3) -0.002(3) 0.011(3) 0.006(3)
C11 0.029(3) 0.041(3) 0.036(3) 0.006(3) 0.011(3) -0.008(3)
C12 0.040(4) 0.041(4) 0.072(5) -0.010(4) 0.023(4) 0.006(3)
C13 0.034(3) 0.036(3) 0.043(4) 0.001(3) 0.010(3) -0.006(3)
C14 0.023(3) 0.037(3) 0.021(3) -0.003(2) 0.000(2) -0.002(2)
C15 0.024(3) 0.026(3) 0.023(3) 0.000(2) 0.003(2) -0.002(2)
C16 0.025(3) 0.028(3) 0.019(3) -0.005(2) 0.002(2) -0.006(2)
C17 0.047(4) 0.024(3) 0.023(3) -0.002(2) -0.007(3) -0.011(3)
C18 0.076(5) 0.028(3) 0.029(3) 0.004(3) -0.017(3) -0.017(3)
C19 0.097(7) 0.027(3) 0.044(4) -0.003(3) -0.037(4) 0.011(4)
C20 0.057(5) 0.037(4) 0.035(4) -0.011(3) -0.026(3) 0.014(3)
C21 0.046(4) 0.034(3) 0.020(3) -0.006(3) -0.003(3) -0.014(3)
C22 0.064(5) 0.025(3) 0.024(3) 0.000(3) -0.013(3) -0.001(3)
C23 0.032(3) 0.025(3) 0.022(3) -0.003(2) -0.007(2) 0.005(2)
C24 0.026(3) 0.023(3) 0.023(3) -0.005(2) -0.003(2) 0.001(2)
C25 0.118(8) 0.037(4) 0.043(4) 0.013(4) -0.012(5) -0.029(5)
C26 0.062(5) 0.077(6) 0.055(5) -0.027(5) -0.030(4) 0.048(5)
C27 0.059(5) 0.059(5) 0.032(4) -0.003(3) 0.011(3) -0.027(4)
C28 0.036(4) 0.047(4) 0.045(4) -0.015(3) -0.012(3) 0.017(3)
C29 0.028(3) 0.056(4) 0.023(3) -0.001(3) 0.000(2) -0.015(3)
C30 0.030(3) 0.050(4) 0.037(4) -0.012(3) 0.010(3) -0.010(3)
B1 0.022(3) 0.030(3) 0.026(3) -0.003(3) 0.006(3) -0.004(2)
B2 0.029(4) 0.038(4) 0.026(3) -0.015(3) 0.001(3) -0.001(3)

loop_
_atom_type_symbol
_atom_type_description
_atom_type_scat_dispersion_real
_atom_type_scat_dispersion_imag
_atom_type_scat_source
C C 0.0181 0.0091 'International Tables Vol C Tables 4.2.6.8 and 6.1.1.4'
H H 0.0000 0.0000 'International Tables Vol C Tables 4.2.6.8 and 6.1.1.4'
Ag Ag 0.1306 4.2820 'International Tables Vol C Tables 4.2.6.8 and 6.1.1.4'
B B 0.0090 0.0039 'International Tables Vol C Tables 4.2.6.8 and 6.1.1.4'
F F 0.0727 0.0534 'International Tables Vol C Tables 4.2.6.8 and 6.1.1.4'
N N 0.0311 0.0180 'International Tables Vol C Tables 4.2.6.8 and 6.1.1.4'
O O 0.0492 0.0322 'International Tables Vol C Tables 4.2.6.8 and 6.1.1.4'

loop_
_geom_angle_atom_site_label_1
_geom_angle_atom_site_label_2
_geom_angle_atom_site_label_3
_geom_angle
_geom_angle_site_symmetry_1
_geom_angle_site_symmetry_3
_geom_angle_publ_flag
Ag1' Ag1 O1 125.0(9) . . ?
Ag1' Ag1 O2 74.6(9) . . ?
Ag1' Ag1 N5 89.9(9) . . ?
Ag1' Ag1 N12 100.2(9) . . ?
O2 Ag1 O1 52.74(17) . . ?
N5 Ag1 O1 131.1(2) . . ?
N5 Ag1 O2 125.26(17) . . ?
N5 Ag1 N12 119.81(18) . . ?
N12 Ag1 O1 89.3(2) . . ?
N12 Ag1 O2 114.57(19) . . ?
Ag1 Ag1' Ag2' 147.0(13) . 4_575 ?
Ag1 Ag1' O2 79.8(10) . . ?
Ag1 Ag1' O5 129.6(13) . . ?
Ag1 Ag1' N5 64.7(10) . . ?
Ag1 Ag1' C15 133.6(13) . 4_575 ?
O2 Ag1' Ag2' 89.6(7) . 4_575 ?
O2 Ag1' N5 117.2(9) . . ?
O2 Ag1' C15 82.6(6) . 4_575 ?
O5 Ag1' Ag2' 54.6(7) . 4_575 ?
O5 Ag1' O2 144.2(11) . . ?
O5 Ag1' N5 96.1(6) . . ?
O5 Ag1' C15 86.9(8) . 4_575 ?
N5 Ag1' Ag2' 145.2(10) . 4_575 ?
N5 Ag1' C15 86.8(6) . 4_575 ?
C15 Ag1' Ag2' 74.5(8) 4_575 4_575 ?
Ag2' Ag2 O4 17.5(15) . . ?
Ag2' Ag2 O5 80.0(15) . 4_576 ?
Ag2' Ag2 O6 119.8(15) . 4_576 ?
Ag2' Ag2 N6 88.5(14) . . ?
Ag2' Ag2 N11 99.7(15) . . ?
O4 Ag2 O5 78.14(18) . 4_576 ?
O4 Ag2 O6 108.3(2) . 4_576 ?
O6 Ag2 O5 49.23(17) 4_576 4_576 ?
N6 Ag2 O4 105.3(2) . . ?
N6 Ag2 O5 81.66(17) . 4_576 ?
N6 Ag2 O6 109.7(2) . 4_576 ?
N11 Ag2 O4 95.8(2) . . ?
N11 Ag2 O5 161.16(17) . 4_576 ?
N11 Ag2 O6 118.37(18) . 4_576 ?
N11 Ag2 N6 117.17(17) . . ?
Ag2 Ag2' Ag1' 113.5(17) . 4_576 ?
Ag2 Ag2' O4 156(2) . . ?
Ag2 Ag2' O5 84.7(16) . 4_576 ?
Ag2 Ag2' O5 133.6(18) . . ?
Ag2 Ag2' N6 75.3(15) . . ?
Ag2 Ag2' N11 64.8(14) . . ?
Ag2 Ag2' N14 157.4(19) . . ?
O4 Ag2' Ag1' 79.0(9) . 4_576 ?
O4 Ag2' O5 59.7(7) . . ?
O4 Ag2' O5 91.7(8) . 4_576 ?
O4 Ag2' N6 127.5(11) . . ?
O4 Ag2' N11 108.4(8) . . ?
O4 Ag2' N14 30.2(4) . . ?
O5 Ag2' Ag1' 45.2(4) 4_576 4_576 ?
O5 Ag2' Ag1' 97.0(8) . 4_576 ?
O5 Ag2' O5 138.6(10) . 4_576 ?
O5 Ag2' N6 93.4(7) . . ?
O5 Ag2' N11 76.6(5) . . ?
O5 Ag2' N14 29.5(3) . . ?
N6 Ag2' Ag1' 59.2(5) . 4_576 ?
N6 Ag2' O5 80.7(6) . 4_576 ?
N6 Ag2' N11 107.1(8) . . ?
N6 Ag2' N14 112.4(8) . . ?
N11 Ag2' Ag1' 164.9(8) . 4_576 ?
N11 Ag2' O5 144.3(10) . 4_576 ?
N14 Ag2' Ag1' 87.8(8) . 4_576 ?
N14 Ag2' O5 117.0(9) . 4_576 ?
N14 Ag2' N11 92.6(7) . . ?
N13 O1 Ag1 94.7(4) . . ?
Ag1' O2 Ag1 25.5(6) . . ?
N13 O2 Ag1 94.7(4) . . ?
N13 O2 Ag1' 119.3(7) . . ?
Ag2' O4 Ag2 6.4(6) . . ?
N14 O4 Ag2 106.8(4) . . ?
N14 O4 Ag2' 102.6(7) . . ?
Ag1' O5 Ag2 90.5(6) . 4_575 ?
Ag1' O5 Ag2' 99.1(8) . . ?
Ag1' O5 Ag2' 80.2(8) . 4_575 ?
Ag2' O5 Ag2 15.3(6) 4_575 4_575 ?
Ag2' O5 Ag2 167.8(5) . 4_575 ?
Ag2' O5 Ag2' 161.2(6) . 4_575 ?
N14 O5 Ag1' 170.6(7) . . ?
N14 O5 Ag2 94.7(4) . 4_575 ?
N14 O5 Ag2' 106.3(6) . 4_575 ?
N14 O5 Ag2' 76.9(6) . . ?
N14 O6 Ag2 97.1(5) . 4_575 ?
C2 N1 B1 125.5(5) . . ?
C5 N1 C2 107.9(5) . . ?
C5 N1 B1 126.3(5) . . ?
C6 N2 C9 108.9(5) . . ?
C6 N2 B1 125.0(5) . . ?
C9 N2 B1 125.7(5) . . ?
N4 N3 C14 122.4(4) . . ?
C15 N3 N4 108.8(5) . . ?
C15 N3 C14 128.6(5) . . ?
N5 N4 N3 105.5(4) . . ?
Ag1 N5 Ag1' 25.4(6) . . ?
N4 N5 Ag1 130.0(4) . . ?
N4 N5 Ag1' 131.0(5) . . ?
N4 N5 N6 110.8(4) . . ?
N6 N5 Ag1 118.0(3) . . ?
N6 N5 Ag1' 115.4(5) . . ?
Ag2 N6 Ag2' 16.2(6) . . ?
N5 N6 Ag2 120.6(3) . . ?
N5 N6 Ag2' 116.4(6) . . ?
C15 N6 Ag2 133.4(4) . . ?
C15 N6 Ag2' 134.2(6) . . ?
C15 N6 N5 106.0(4) . . ?
C17 N7 B2 126.2(5) . . ?
C20 N7 C17 109.2(6) . . ?
C20 N7 B2 124.5(6) . . ?
C21 N8 C24 108.5(5) . . ?
C21 N8 B2 125.4(5) . . ?
C24 N8 B2 126.0(5) . . ?
N10 N9 C29 122.9(5) . . ?
C30 N9 N10 108.9(5) . . ?
C30 N9 C29 128.0(5) . . ?
N11 N10 N9 105.7(5) . . ?
Ag2 N11 Ag2' 15.5(5) . . ?
N10 N11 Ag2 130.5(4) . . ?
N10 N11 Ag2' 124.3(6) . . ?
N10 N11 N12 111.2(5) . . ?
N12 N11 Ag2 117.1(4) . . ?
N12 N11 Ag2' 117.2(5) . . ?
N11 N12 Ag1 119.2(4) . . ?
C30 N12 Ag1 125.1(4) . . ?
C30 N12 N11 105.5(5) . . ?
O1 N13 O2 117.7(5) . . ?
O3 N13 O1 121.1(6) . . ?
O3 N13 O2 121.1(6) . . ?
O4 N14 Ag2' 47.2(5) . . ?
O5 N14 Ag2' 73.6(5) . . ?
O5 N14 O4 120.8(6) . . ?
O5 N14 O6 118.2(6) . . ?
O6 N14 Ag2' 168.1(7) . . ?
O6 N14 O4 121.0(6) . . ?
C2 C1 C9 121.5(5) . . ?
C2 C1 C14 119.1(5) . . ?
C9 C1 C14 119.4(5) . . ?
N1 C2 C3 107.2(5) . . ?
C1 C2 N1 120.0(5) . . ?
C1 C2 C3 132.8(5) . . ?
C2 C3 C10 130.1(6) . . ?
C4 C3 C2 107.1(5) . . ?
C4 C3 C10 122.8(5) . . ?
C3 C4 H4 126.3 . . ?
C3 C4 C5 107.4(5) . . ?
C5 C4 H4 126.3 . . ?
N1 C5 C4 110.4(5) . . ?
N1 C5 C11 123.6(5) . . ?
C4 C5 C11 125.9(6) . . ?
N2 C6 C7 108.7(6) . . ?
N2 C6 C12 123.4(6) . . ?
C7 C6 C12 127.9(6) . . ?
C6 C7 H7 125.7 . . ?
C8 C7 C6 108.7(6) . . ?
C8 C7 H7 125.7 . . ?
C7 C8 C9 106.2(5) . . ?
C7 C8 C13 123.9(6) . . ?
C9 C8 C13 129.9(6) . . ?
N2 C9 C1 119.8(5) . . ?
N2 C9 C8 107.5(5) . . ?
C1 C9 C8 132.6(5) . . ?
C3 C10 H10A 109.5 . . ?
C3 C10 H10B 109.5 . . ?
C3 C10 H10C 109.5 . . ?
H10A C10 H10B 109.5 . . ?
H10A C10 H10C 109.5 . . ?
H10B C10 H10C 109.5 . . ?
C5 C11 H11A 109.5 . . ?
C5 C11 H11B 109.5 . . ?
C5 C11 H11C 109.5 . . ?
H11A C11 H11B 109.5 . . ?
H11A C11 H11C 109.5 . . ?
H11B C11 H11C 109.5 . . ?
C6 C12 H12A 109.5 . . ?
C6 C12 H12B 109.5 . . ?
C6 C12 H12C 109.5 . . ?
H12A C12 H12B 109.5 . . ?
H12A C12 H12C 109.5 . . ?
H12B C12 H12C 109.5 . . ?
C8 C13 H13A 109.5 . . ?
C8 C13 H13B 109.5 . . ?
C8 C13 H13C 109.5 . . ?
H13A C13 H13B 109.5 . . ?
H13A C13 H13C 109.5 . . ?
H13B C13 H13C 109.5 . . ?
N3 C14 C1 111.4(4) . . ?
N3 C14 H14A 109.4 . . ?
N3 C14 H14B 109.4 . . ?
C1 C14 H14A 109.4 . . ?
C1 C14 H14B 109.4 . . ?
H14A C14 H14B 108.0 . . ?
Ag1' C15 H15 68.6 4_576 . ?
N3 C15 Ag1' 123.6(6) . 4_576 ?
N3 C15 H15 125.5 . . ?
N6 C15 Ag1' 82.6(6) . 4_576 ?
N6 C15 N3 108.9(5) . . ?
N6 C15 H15 125.5 . . ?
C17 C16 C29 118.9(6) . . ?
C24 C16 C17 121.6(5) . . ?
C24 C16 C29 119.3(5) . . ?
N7 C17 C16 119.5(5) . . ?
N7 C17 C18 107.7(6) . . ?
C16 C17 C18 132.9(7) . . ?
C17 C18 C25 130.9(8) . . ?
C19 C18 C17 103.7(7) . . ?
C19 C18 C25 125.4(7) . . ?
C18 C19 H19 124.5 . . ?
C20 C19 C18 111.0(6) . . ?
C20 C19 H19 124.5 . . ?
N7 C20 C19 108.4(7) . . ?
N7 C20 C26 123.0(8) . . ?
C19 C20 C26 128.5(7) . . ?
N8 C21 C22 108.8(6) . . ?
N8 C21 C27 123.4(6) . . ?
C22 C21 C27 127.8(6) . . ?
C21 C22 H22 125.3 . . ?
C23 C22 C21 109.4(5) . . ?
C23 C22 H22 125.3 . . ?
C22 C23 C24 105.9(5) . . ?
C22 C23 C28 123.4(6) . . ?
C24 C23 C28 130.6(6) . . ?
N8 C24 C16 119.7(5) . . ?
N8 C24 C23 107.4(5) . . ?
C16 C24 C23 132.9(6) . . ?
C18 C25 H25A 109.5 . . ?
C18 C25 H25B 109.5 . . ?
C18 C25 H25C 109.5 . . ?
H25A C25 H25B 109.5 . . ?
H25A C25 H25C 109.5 . . ?
H25B C25 H25C 109.5 . . ?
C20 C26 H26A 109.5 . . ?
C20 C26 H26B 109.5 . . ?
C20 C26 H26C 109.5 . . ?
H26A C26 H26B 109.5 . . ?
H26A C26 H26C 109.5 . . ?
H26B C26 H26C 109.5 . . ?
C21 C27 H27A 109.5 . . ?
C21 C27 H27B 109.5 . . ?
C21 C27 H27C 109.5 . . ?
H27A C27 H27B 109.5 . . ?
H27A C27 H27C 109.5 . . ?
H27B C27 H27C 109.5 . . ?
C23 C28 H28A 109.5 . . ?
C23 C28 H28B 109.5 . . ?
C23 C28 H28C 109.5 . . ?
H28A C28 H28B 109.5 . . ?
H28A C28 H28C 109.5 . . ?
H28B C28 H28C 109.5 . . ?
N9 C29 C16 111.5(5) . . ?
N9 C29 H29A 109.3 . . ?
N9 C29 H29B 109.3 . . ?
C16 C29 H29A 109.3 . . ?
C16 C29 H29B 109.3 . . ?
H29A C29 H29B 108.0 . . ?
N9 C30 H30 125.7 . . ?
N12 C30 N9 108.7(6) . . ?
N12 C30 H30 125.7 . . ?
F1 B1 N1 110.3(5) . . ?
F1 B1 N2 110.2(5) . . ?
F2 B1 F1 109.5(5) . . ?
F2 B1 N1 110.3(5) . . ?
F2 B1 N2 110.3(5) . . ?
N1 B1 N2 106.3(5) . . ?
F3 B2 N7 109.6(5) . . ?
F3 B2 N8 109.9(5) . . ?
F4 B2 F3 108.3(5) . . ?
F4 B2 N7 111.3(5) . . ?
F4 B2 N8 111.0(5) . . ?
N8 B2 N7 106.9(5) . . ?

loop_
_geom_bond_atom_site_label_1
_geom_bond_atom_site_label_2
_geom_bond_distance
_geom_bond_site_symmetry_2
_geom_bond_publ_flag
Ag1 Ag1' 1.06(3) . ?
Ag1 O1 2.418(6) . ?
Ag1 O2 2.412(4) . ?
Ag1 N5 2.223(5) . ?
Ag1 N12 2.302(5) . ?
Ag1' Ag2' 3.06(3) 4_575 ?
Ag1' O2 2.363(17) . ?
Ag1' O5 2.20(2) . ?
Ag1' N5 2.46(2) . ?
Ag1' C15 2.62(2) 4_575 ?
Ag2 Ag2' 0.68(2) . ?
Ag2 O4 2.463(6) . ?
Ag2 O5 2.559(5) 4_576 ?
Ag2 O6 2.507(7) 4_576 ?
Ag2 N6 2.354(4) . ?
Ag2 N11 2.301(5) . ?
Ag2' O4 1.83(2) . ?
Ag2' O5 2.531(18) 4_576 ?
Ag2' O5 2.39(2) . ?
Ag2' N6 2.432(18) . ?
Ag2' N11 2.51(2) . ?
Ag2' N14 2.43(3) . ?
F1 B1 1.386(7) . ?
F2 B1 1.386(7) . ?
F3 B2 1.407(8) . ?
F4 B2 1.397(8) . ?
O1 N13 1.249(8) . ?
O2 N13 1.258(7) . ?
O3 N13 1.214(7) . ?
O4 N14 1.253(8) . ?
O5 N14 1.227(7) . ?
O6 N14 1.232(8) . ?
N1 C2 1.417(7) . ?
N1 C5 1.333(8) . ?
N1 B1 1.542(8) . ?
N2 C6 1.337(8) . ?
N2 C9 1.400(7) . ?
N2 B1 1.546(8) . ?
N3 N4 1.342(7) . ?
N3 C14 1.480(7) . ?
N3 C15 1.329(7) . ?
N4 N5 1.289(7) . ?
N5 N6 1.360(6) . ?
N6 C15 1.287(7) . ?
N7 C17 1.397(9) . ?
N7 C20 1.348(8) . ?
N7 B2 1.533(10) . ?
N8 C21 1.351(8) . ?
N8 C24 1.397(7) . ?
N8 B2 1.532(9) . ?
N9 N10 1.345(7) . ?
N9 C29 1.487(8) . ?
N9 C30 1.327(8) . ?
N10 N11 1.280(7) . ?
N11 N12 1.362(7) . ?
N12 C30 1.303(9) . ?
C1 C2 1.384(8) . ?
C1 C9 1.408(8) . ?
C1 C14 1.523(8) . ?
C2 C3 1.430(8) . ?
C3 C4 1.382(9) . ?
C3 C10 1.503(8) . ?
C4 H4 0.9500 . ?
C4 C5 1.413(9) . ?
C5 C11 1.487(8) . ?
C6 C7 1.415(9) . ?
C6 C12 1.495(9) . ?
C7 H7 0.9500 . ?
C7 C8 1.375(9) . ?
C8 C9 1.433(8) . ?
C8 C13 1.492(9) . ?
C10 H10A 0.9800 . ?
C10 H10B 0.9800 . ?
C10 H10C 0.9800 . ?
C11 H11A 0.9800 . ?
C11 H11B 0.9800 . ?
C11 H11C 0.9800 . ?
C12 H12A 0.9800 . ?
C12 H12B 0.9800 . ?
C12 H12C 0.9800 . ?
C13 H13A 0.9800 . ?
C13 H13B 0.9800 . ?
C13 H13C 0.9800 . ?
C14 H14A 0.9900 . ?
C14 H14B 0.9900 . ?
C15 H15 0.9500 . ?
C16 C17 1.400(9) . ?
C16 C24 1.399(8) . ?
C16 C29 1.506(8) . ?
C17 C18 1.447(9) . ?
C18 C19 1.401(13) . ?
C18 C25 1.485(13) . ?
C19 H19 0.9500 . ?
C19 C20 1.368(13) . ?
C20 C26 1.485(12) . ?
C21 C22 1.386(10) . ?
C21 C27 1.490(10) . ?
C22 H22 0.9500 . ?
C22 C23 1.377(10) . ?
C23 C24 1.430(8) . ?
C23 C28 1.494(9) . ?
C25 H25A 0.9800 . ?
C25 H25B 0.9800 . ?
C25 H25C 0.9800 . ?
C26 H26A 0.9800 . ?
C26 H26B 0.9800 . ?
C26 H26C 0.9800 . ?
C27 H27A 0.9800 . ?
C27 H27B 0.9800 . ?
C27 H27C 0.9800 . ?
C28 H28A 0.9800 . ?
C28 H28B 0.9800 . ?
C28 H28C 0.9800 . ?
C29 H29A 0.9900 . ?
C29 H29B 0.9900 . ?
C30 H30 0.9500 . ?

loop_
_geom_torsion_atom_site_label_1
_geom_torsion_atom_site_label_2
_geom_torsion_atom_site_label_3
_geom_torsion_atom_site_label_4
_geom_torsion
_geom_torsion_site_symmetry_1
_geom_torsion_site_symmetry_2
_geom_torsion_site_symmetry_3
_geom_torsion_site_symmetry_4
_geom_torsion_publ_flag
Ag1 O1 N13 O2 -4.6(7) . . . . ?
Ag1 O1 N13 O3 173.3(7) . . . . ?
Ag1 O2 N13 O1 4.7(7) . . . . ?
Ag1 O2 N13 O3 -173.2(7) . . . . ?
Ag1 N5 N6 Ag2 -11.3(5) . . . . ?
Ag1 N5 N6 Ag2' -29.2(8) . . . . ?
Ag1 N5 N6 C15 168.7(4) . . . . ?
Ag1 N12 C30 N9 -145.4(5) . . . . ?
Ag1' Ag2' O4 Ag2 -124(5) 4_576 . . . ?
Ag1' Ag2' O4 N14 104.9(7) 4_576 . . . ?
Ag1' O2 N13 O1 -2.4(10) . . . . ?
Ag1' O2 N13 O3 179.7(8) . . . . ?
Ag1' N5 N6 Ag2 17.1(8) . . . . ?
Ag1' N5 N6 Ag2' -0.8(9) . . . . ?
Ag1' N5 N6 C15 -162.9(7) . . . . ?
Ag2 Ag2' O4 N14 -131(5) . . . . ?
Ag2 O4 N14 Ag2' -5.1(6) . . . . ?
Ag2 O4 N14 O5 -5.1(9) . . . . ?
Ag2 O4 N14 O6 174.6(7) . . . . ?
Ag2 O5 N14 Ag2' 171.1(5) 4_575 . . . ?
Ag2 O5 N14 O4 171.1(7) 4_575 . . . ?
Ag2 O5 N14 O6 -8.7(8) 4_575 . . . ?
Ag2 O6 N14 Ag2' -170(4) 4_575 . . . ?
Ag2 O6 N14 O4 -170.8(7) 4_575 . . . ?
Ag2 O6 N14 O5 8.9(8) 4_575 . . . ?
Ag2 N6 C15 Ag1' -57.4(6) . . . 4_576 ?
Ag2 N6 C15 N3 179.6(4) . . . . ?
Ag2 N11 N12 Ag1 -22.5(6) . . . . ?
Ag2 N11 N12 C30 -169.6(5) . . . . ?
Ag2' O4 N14 O5 0.0(11) . . . . ?
Ag2' O4 N14 O6 179.7(9) . . . . ?
Ag2' O5 N14 Ag2' 160.8(7) 4_575 . . . ?
Ag2' O5 N14 O4 160.9(8) 4_575 . . . ?
Ag2' O5 N14 O4 0.0(8) . . . . ?
Ag2' O5 N14 O6 -18.9(10) 4_575 . . . ?
Ag2' O5 N14 O6 -179.7(9) . . . . ?
Ag2' N6 C15 Ag1' -34.9(11) . . . 4_576 ?
Ag2' N6 C15 N3 -157.9(9) . . . . ?
Ag2' N11 N12 Ag1 -5.1(9) . . . . ?
Ag2' N11 N12 C30 -152.1(8) . . . . ?
O1 Ag1 Ag1' Ag2' 57(2) . . . 4_575 ?
O1 Ag1 Ag1' O2 -16.5(9) . . . . ?
O1 Ag1 Ag1' O5 140.5(10) . . . . ?
O1 Ag1 Ag1' N5 -143.3(7) . . . . ?
O1 Ag1 Ag1' C15 -85.9(16) . . . 4_575 ?
O2 Ag1 Ag1' Ag2' 73(2) . . . 4_575 ?
O2 Ag1 Ag1' O5 157.0(16) . . . . ?
O2 Ag1 Ag1' N5 -126.8(3) . . . . ?
O2 Ag1 Ag1' C15 -69.3(13) . . . 4_575 ?
O4 Ag2 Ag2' Ag1' 118(5) . . . 4_576 ?
O4 Ag2 Ag2' O5 82(5) . . . 4_576 ?
O4 Ag2 Ag2' O5 -115(6) . . . . ?
O4 Ag2 Ag2' N6 164(5) . . . . ?
O4 Ag2 Ag2' N11 -79(5) . . . . ?
O4 Ag2 Ag2' N14 -83(6) . . . . ?
O5 Ag2 Ag2' Ag1' 35.6(9) 4_576 . . 4_576 ?
O5 Ag2 Ag2' O4 -82(5) 4_576 . . . ?
O5 Ag2 Ag2' O5 162(2) 4_576 . . . ?
O5 Ag2 Ag2' N6 81.8(3) 4_576 . . . ?
O5 Ag2 Ag2' N11 -160.88(19) 4_576 . . . ?
O5 Ag2 Ag2' N14 -165(5) 4_576 . . . ?
O5 Ag2' O4 Ag2 -81(5) 4_576 . . . ?
O5 Ag2' O4 Ag2 131(5) . . . . ?
O5 Ag2' O4 N14 0.0(5) . . . . ?
O5 Ag2' O4 N14 148.5(7) 4_576 . . . ?
O6 Ag2 Ag2' Ag1' 65.7(16) 4_576 . . 4_576 ?
O6 Ag2 Ag2' O4 -52(5) 4_576 . . . ?
O6 Ag2 Ag2' O5 -167.5(12) 4_576 . . . ?
O6 Ag2 Ag2' O5 30.1(11) 4_576 . . 4_576 ?
O6 Ag2 Ag2' N6 111.9(9) 4_576 . . . ?
O6 Ag2 Ag2' N11 -130.7(10) 4_576 . . . ?
O6 Ag2 Ag2' N14 -135(4) 4_576 . . . ?
N1 C2 C3 C4 0.7(6) . . . . ?
N1 C2 C3 C10 -178.1(6) . . . . ?
N2 C6 C7 C8 0.1(8) . . . . ?
N3 N4 N5 Ag1 -166.6(4) . . . . ?
N3 N4 N5 Ag1' 159.8(8) . . . . ?
N3 N4 N5 N6 0.1(6) . . . . ?
N4 N3 C14 C1 3.7(7) . . . . ?
N4 N3 C15 Ag1' -93.2(7) . . . 4_576 ?
N4 N3 C15 N6 0.5(6) . . . . ?
N4 N5 N6 Ag2 -179.8(4) . . . . ?
N4 N5 N6 Ag2' 162.3(7) . . . . ?
N4 N5 N6 C15 0.2(6) . . . . ?
N5 Ag1 Ag1' Ag2' -160(2) . . . 4_575 ?
N5 Ag1 Ag1' O2 126.8(3) . . . . ?
N5 Ag1 Ag1' O5 -76.2(14) . . . . ?
N5 Ag1 Ag1' C15 57.5(14) . . . 4_575 ?
N5 N6 C15 Ag1' 122.6(6) . . . 4_576 ?
N5 N6 C15 N3 -0.4(6) . . . . ?
N6 Ag2 Ag2' Ag1' -46.2(10) . . . 4_576 ?
N6 Ag2 Ag2' O4 -164(5) . . . . ?
N6 Ag2 Ag2' O5 81(2) . . . . ?
N6 Ag2 Ag2' O5 -81.8(3) . . . 4_576 ?
N6 Ag2 Ag2' N11 117.3(3) . . . . ?
N6 Ag2 Ag2' N14 113(5) . . . . ?
N6 Ag2' O4 Ag2 -160(6) . . . . ?
N6 Ag2' O4 N14 68.8(12) . . . . ?
N7 C17 C18 C19 -0.3(7) . . . . ?
N7 C17 C18 C25 179.0(7) . . . . ?
N8 C21 C22 C23 0.6(7) . . . . ?
N9 N10 N11 Ag2 168.9(4) . . . . ?
N9 N10 N11 Ag2' 151.0(7) . . . . ?
N9 N10 N11 N12 1.9(7) . . . . ?
N10 N9 C29 C16 -20.0(8) . . . . ?
N10 N9 C30 N12 2.1(8) . . . . ?
N10 N11 N12 Ag1 146.4(4) . . . . ?
N10 N11 N12 C30 -0.7(8) . . . . ?
N11 Ag2 Ag2' Ag1' -163.5(8) . . . 4_576 ?
N11 Ag2 Ag2' O4 79(5) . . . . ?
N11 Ag2 Ag2' O5 160.88(19) . . . 4_576 ?
N11 Ag2 Ag2' O5 -37(2) . . . . ?
N11 Ag2 Ag2' N6 -117.3(3) . . . . ?
N11 Ag2 Ag2' N14 -4(5) . . . . ?
N11 Ag2' O4 Ag2 69(5) . . . . ?
N11 Ag2' O4 N14 -61.5(9) . . . . ?
N11 N12 C30 N9 -0.9(8) . . . . ?
N12 Ag1 Ag1' Ag2' -40(2) . . . 4_575 ?
N12 Ag1 Ag1' O2 -112.9(3) . . . . ?
N12 Ag1 Ag1' O5 44.1(15) . . . . ?
N12 Ag1 Ag1' N5 120.3(3) . . . . ?
N12 Ag1 Ag1' C15 177.8(12) . . . 4_575 ?
N14 Ag2' O4 Ag2 131(5) . . . . ?
C1 C2 C3 C4 179.7(6) . . . . ?
C1 C2 C3 C10 0.9(11) . . . . ?
C2 N1 C5 C4 -1.0(6) . . . . ?
C2 N1 C5 C11 176.7(5) . . . . ?
C2 N1 B1 F1 -109.4(6) . . . . ?
C2 N1 B1 F2 129.5(5) . . . . ?
C2 N1 B1 N2 10.0(7) . . . . ?
C2 C1 C9 N2 -0.4(8) . . . . ?
C2 C1 C9 C8 -177.5(6) . . . . ?
C2 C1 C14 N3 92.7(6) . . . . ?
C2 C3 C4 C5 -1.2(7) . . . . ?
C3 C4 C5 N1 1.4(7) . . . . ?
C3 C4 C5 C11 -176.3(6) . . . . ?
C5 N1 C2 C1 -179.0(5) . . . . ?
C5 N1 C2 C3 0.2(6) . . . . ?
C5 N1 B1 F1 63.9(7) . . . . ?
C5 N1 B1 F2 -57.1(7) . . . . ?
C5 N1 B1 N2 -176.6(5) . . . . ?
C6 N2 C9 C1 -178.3(6) . . . . ?
C6 N2 C9 C8 -0.6(7) . . . . ?
C6 N2 B1 F1 -65.0(8) . . . . ?
C6 N2 B1 F2 56.0(8) . . . . ?
C6 N2 B1 N1 175.5(6) . . . . ?
C6 C7 C8 C9 -0.4(8) . . . . ?
C6 C7 C8 C13 179.4(6) . . . . ?
C7 C8 C9 N2 0.6(7) . . . . ?
C7 C8 C9 C1 177.9(6) . . . . ?
C9 N2 C6 C7 0.3(7) . . . . ?
C9 N2 C6 C12 -179.3(7) . . . . ?
C9 N2 B1 F1 107.7(6) . . . . ?
C9 N2 B1 F2 -131.3(6) . . . . ?
C9 N2 B1 N1 -11.8(8) . . . . ?
C9 C1 C2 N1 -1.2(8) . . . . ?
C9 C1 C2 C3 179.9(6) . . . . ?
C9 C1 C14 N3 -89.1(6) . . . . ?
C10 C3 C4 C5 177.7(6) . . . . ?
C12 C6 C7 C8 179.7(7) . . . . ?
C13 C8 C9 N2 -179.3(6) . . . . ?
C13 C8 C9 C1 -2.0(11) . . . . ?
C14 N3 N4 N5 176.0(5) . . . . ?
C14 N3 C15 Ag1' 90.7(8) . . . 4_576 ?
C14 N3 C15 N6 -175.6(5) . . . . ?
C14 C1 C2 N1 176.9(5) . . . . ?
C14 C1 C2 C3 -2.0(9) . . . . ?
C14 C1 C9 N2 -178.6(5) . . . . ?
C14 C1 C9 C8 4.4(9) . . . . ?
C15 N3 N4 N5 -0.4(6) . . . . ?
C15 N3 C14 C1 179.3(5) . . . . ?
C16 C17 C18 C19 179.7(6) . . . . ?
C16 C17 C18 C25 -1.1(12) . . . . ?
C17 N7 C20 C19 -0.2(7) . . . . ?
C17 N7 C20 C26 -180.0(6) . . . . ?
C17 N7 B2 F3 -113.3(6) . . . . ?
C17 N7 B2 F4 127.0(6) . . . . ?
C17 N7 B2 N8 5.7(7) . . . . ?
C17 C16 C24 N8 -1.1(8) . . . . ?
C17 C16 C24 C23 179.8(6) . . . . ?
C17 C16 C29 N9 110.7(6) . . . . ?
C17 C18 C19 C20 0.2(8) . . . . ?
C18 C19 C20 N7 0.0(8) . . . . ?
C18 C19 C20 C26 179.8(7) . . . . ?
C20 N7 C17 C16 -179.7(5) . . . . ?
C20 N7 C17 C18 0.3(6) . . . . ?
C20 N7 B2 F3 62.2(7) . . . . ?
C20 N7 B2 F4 -57.5(8) . . . . ?
C20 N7 B2 N8 -178.9(5) . . . . ?
C21 N8 C24 C16 -179.8(5) . . . . ?
C21 N8 C24 C23 -0.5(6) . . . . ?
C21 N8 B2 F3 -62.5(7) . . . . ?
C21 N8 B2 F4 57.2(7) . . . . ?
C21 N8 B2 N7 178.7(5) . . . . ?
C21 C22 C23 C24 -0.8(6) . . . . ?
C21 C22 C23 C28 177.1(5) . . . . ?
C22 C23 C24 N8 0.8(6) . . . . ?
C22 C23 C24 C16 -180.0(6) . . . . ?
C24 N8 C21 C22 0.0(6) . . . . ?
C24 N8 C21 C27 -179.8(5) . . . . ?
C24 N8 B2 F3 112.8(6) . . . . ?
C24 N8 B2 F4 -127.5(6) . . . . ?
C24 N8 B2 N7 -6.0(7) . . . . ?
C24 C16 C17 N7 0.8(8) . . . . ?
C24 C16 C17 C18 -179.1(6) . . . . ?
C24 C16 C29 N9 -73.5(7) . . . . ?
C25 C18 C19 C20 -179.1(6) . . . . ?
C27 C21 C22 C23 -179.7(6) . . . . ?
C28 C23 C24 N8 -177.0(6) . . . . ?
C28 C23 C24 C16 2.3(11) . . . . ?
C29 N9 N10 N11 -177.7(5) . . . . ?
C29 N9 C30 N12 177.1(6) . . . . ?
C29 C16 C17 N7 176.5(5) . . . . ?
C29 C16 C17 C18 -3.4(9) . . . . ?
C29 C16 C24 N8 -176.7(5) . . . . ?
C29 C16 C24 C23 4.1(9) . . . . ?
C30 N9 N10 N11 -2.5(7) . . . . ?
C30 N9 C29 C16 165.7(6) . . . . ?
B1 N1 C2 C1 -4.6(8) . . . . ?
B1 N1 C2 C3 174.6(5) . . . . ?
B1 N1 C5 C4 -175.3(5) . . . . ?
B1 N1 C5 C11 2.4(9) . . . . ?
B1 N2 C6 C7 174.0(6) . . . . ?
B1 N2 C6 C12 -5.6(11) . . . . ?
B1 N2 C9 C1 8.0(8) . . . . ?
B1 N2 C9 C8 -174.2(5) . . . . ?
B2 N7 C17 C16 -3.6(8) . . . . ?
B2 N7 C17 C18 176.3(5) . . . . ?
B2 N7 C20 C19 -176.3(5) . . . . ?
B2 N7 C20 C26 3.9(9) . . . . ?
B2 N8 C21 C22 175.9(5) . . . . ?
B2 N8 C21 C27 -3.8(9) . . . . ?
B2 N8 C24 C16 4.2(8) . . . . ?
B2 N8 C24 C23 -176.4(5) . . . . ?
